data_4067521
loop_
_publ_author_name
'Kozlov, V. A.'
'Aleksanyan, D. V.'
'Nelyubina, Yu. V.'
'Lyssenko, K. A.'
'Vasil&#x2019;ev, A. A.'
'Petrovskii, P. V.'
'Odinets, I. L.'

_publ_section_title
;
 Cyclopalladation ofmeta-(Diphenylthiophosphoryloxy)benzaldimines:NCSand
 UnexpectedNCO5,6-Membered Pincer Palladium Complexes
;
_journal_issue 9
_journal_name_full Organometallics
_journal_page_first 2054
_journal_paper_doi 10.1021/om9009894
_journal_volume 29
_journal_year 2010
_chemical_formula_moiety 'C12 H14 Cl2 N2 Pd, 2(C2 H6 O S)'
_chemical_formula_sum 'C16 H26 Cl2 N2 O2 Pd S2'
_chemical_formula_weight 519.81
_chemical_name_systematic
; 
 ? 
;
_space_group_IT_number 14
_symmetry_cell_setting monoclinic
_symmetry_space_group_name_Hall '-P 2yn'
_symmetry_space_group_name_H-M 'P 1 21/n 1'
_atom_sites_solution_hydrogens geom
_atom_sites_solution_primary direct
_atom_sites_solution_secondary difmap
_audit_creation_method SHELXL-97
_cell_angle_alpha 90.00
_cell_angle_beta 110.450(2)
_cell_angle_gamma 90.00
_cell_formula_units_Z 2
_cell_length_a 12.9314(13)
_cell_length_b 5.7541(6)
_cell_length_c 15.1045(15)
_cell_measurement_reflns_used 331
_cell_measurement_temperature 100(2)
_cell_measurement_theta_max 29
_cell_measurement_theta_min 3
_cell_volume 1053.07(19)
_computing_cell_refinement 'Bruker SAINT'
_computing_data_collection 'Bruker APEX II'
_computing_data_reduction 'Bruker SAINT'
_computing_molecular_graphics 'Bruker SHELXTL'
_computing_publication_material 'Bruker SHELXTL'
_computing_structure_refinement 'SHELXL-97 (Sheldrick, 1997)'
_computing_structure_solution 'SHELXS-97 (Sheldrick, 1997)'
_diffrn_ambient_temperature 100(2)
_diffrn_measured_fraction_theta_full 0.996
_diffrn_measured_fraction_theta_max 0.996
_diffrn_measurement_device_type 'Bruker APEX II CCD area detector''
_diffrn_measurement_method 'omega scans'
_diffrn_radiation_monochromator graphite
_diffrn_radiation_source 'fine-focus sealed tube'
_diffrn_radiation_type MoK\a
_diffrn_radiation_wavelength 0.71073
_diffrn_reflns_av_R_equivalents 0.0371
_diffrn_reflns_av_sigmaI/netI 0.0515
_diffrn_reflns_limit_h_max 17
_diffrn_reflns_limit_h_min -16
_diffrn_reflns_limit_k_max 7
_diffrn_reflns_limit_k_min -6
_diffrn_reflns_limit_l_max 18
_diffrn_reflns_limit_l_min -20
_diffrn_reflns_number 6215
_diffrn_reflns_theta_full 29.00
_diffrn_reflns_theta_max 29.00
_diffrn_reflns_theta_min 1.79
_exptl_absorpt_coefficient_mu 1.345
_exptl_absorpt_correction_T_max 0.877
_exptl_absorpt_correction_T_min 0.650
_exptl_absorpt_correction_type multi-scan
_exptl_absorpt_process_details SADABS
_exptl_crystal_density_diffrn 1.639
_exptl_crystal_density_method 'not measured'
_exptl_crystal_F_000 528
_exptl_crystal_size_max 0.35
_exptl_crystal_size_mid 0.15
_exptl_crystal_size_min 0.10
_refine_diff_density_max 0.962
_refine_diff_density_min -0.870
_refine_diff_density_rms 0.109
_refine_ls_extinction_method none
_refine_ls_goodness_of_fit_ref 1.002
_refine_ls_hydrogen_treatment constr
_refine_ls_matrix_type full
_refine_ls_number_parameters 117
_refine_ls_number_reflns 2782
_refine_ls_number_restraints 0
_refine_ls_restrained_S_all 1.002
_refine_ls_R_factor_all 0.0378
_refine_ls_R_factor_gt 0.0298
_refine_ls_shift/su_max 0.000
_refine_ls_shift/su_mean 0.000
_refine_ls_structure_factor_coef Fsqd
_refine_ls_weighting_details 'calc w=1/[\s^2^(Fo^2^)+(0.0221P)^2^+0.5092P] where P=(Fo^2^+2Fc^2^)/3'
_refine_ls_weighting_scheme calc
_refine_ls_wR_factor_gt 0.0679
_refine_ls_wR_factor_ref 0.0720
_reflns_number_gt 2355
_reflns_number_total 2782
_reflns_threshold_expression I>2\s(I)
_cod_data_source_file om9009894_si_002.cif
_cod_data_source_block a
_cod_depositor_comments
;
The following automatic conversions were performed:

'_symmetry_cell_setting' value 'Monoclinic' changed to 'monoclinic'
according to /home/saulius/struct/CIF-dictionaries/cif_core.dic
dictionary named 'cif_core.dic' version 2.4.1 from 2010-06-29.

Automatic conversion script
Id: cif_fix_values 1715 2011-07-08 13:25:40Z adriana 
;
_cod_original_cell_volume 1053.07(18)
_cod_original_sg_symbol_H-M 'P 21/n'
_cod_database_code 4067521

loop_
_symmetry_equiv_pos_as_xyz
'x, y, z'
'-x+1/2, y+1/2, -z+1/2'
'-x, -y, -z'
'x-1/2, -y-1/2, z-1/2'

loop_
_atom_site_label
_atom_site_type_symbol
_atom_site_fract_x
_atom_site_fract_y
_atom_site_fract_z
_atom_site_U_iso_or_equiv
_atom_site_adp_type
_atom_site_occupancy
_atom_site_symmetry_multiplicity
_atom_site_calc_flag
_atom_site_refinement_flags
Pd1 Pd 0.0000 0.0000 0.0000 0.00863(8) Uani 1 2 d S
Cl1 Cl -0.12623(4) -0.27332(9) 0.00879(4) 0.01331(12) Uani 1 1 d .
N1 N -0.04280(14) 0.2079(3) 0.09216(11) 0.0101(3) Uani 1 1 d .
H1NB H -0.0598 0.3469 0.0702 0.012 Uiso 1 1 d R
H1NA H -0.1003 0.1519 0.0976 0.012 Uiso 1 1 d R
C1 C 0.04092(17) 0.2291(4) 0.18506(14) 0.0114(4) Uani 1 1 d .
C2 C 0.10722(18) 0.4257(4) 0.20900(15) 0.0140(4) Uani 1 1 d .
H2A H 0.0987 0.5466 0.1642 0.017 Uiso 1 1 calc R
C3 C 0.18642(18) 0.4445(4) 0.29936(17) 0.0163(5) Uani 1 1 d .
H3A H 0.2319 0.5786 0.3164 0.020 Uiso 1 1 calc R
C4 C 0.19846(18) 0.2664(5) 0.36420(15) 0.0182(5) Uani 1 1 d .
H4A H 0.2515 0.2801 0.4261 0.022 Uiso 1 1 calc R
C5 C 0.1332(2) 0.0674(4) 0.33894(16) 0.0180(5) Uani 1 1 d .
H5A H 0.1428 -0.0552 0.3832 0.022 Uiso 1 1 calc R
C6 C 0.05412(18) 0.0485(4) 0.24906(16) 0.0138(4) Uani 1 1 d .
H6A H 0.0095 -0.0868 0.2316 0.017 Uiso 1 1 calc R
S1S S 0.65998(5) 0.01097(13) 0.10020(5) 0.02670(16) Uani 1 1 d .
O1S O 0.77678(15) 0.0800(4) 0.15537(14) 0.0287(4) Uani 1 1 d .
C1S C 0.5847(3) 0.0685(6) 0.1774(3) 0.0482(10) Uani 1 1 d .
H1SA H 0.5899 0.2343 0.1933 0.072 Uiso 1 1 calc R
H1SB H 0.6161 -0.0230 0.2354 0.072 Uiso 1 1 calc R
H1SC H 0.5071 0.0259 0.1459 0.072 Uiso 1 1 calc R
C2S C 0.6513(2) -0.2986(5) 0.1047(2) 0.0324(6) Uani 1 1 d .
H2SA H 0.6988 -0.3686 0.0736 0.049 Uiso 1 1 calc R
H2SB H 0.5748 -0.3476 0.0721 0.049 Uiso 1 1 calc R
H2SC H 0.6756 -0.3493 0.1707 0.049 Uiso 1 1 calc R

loop_
_atom_site_aniso_label
_atom_site_aniso_U_11
_atom_site_aniso_U_22
_atom_site_aniso_U_33
_atom_site_aniso_U_23
_atom_site_aniso_U_13
_atom_site_aniso_U_12
Pd1 0.00914(11) 0.00920(12) 0.00652(11) -0.00013(8) 0.00146(8) -0.00031(8)
Cl1 0.0134(2) 0.0123(3) 0.0145(2) -0.00057(19) 0.00532(18) -0.0019(2)
N1 0.0084(8) 0.0119(9) 0.0090(8) -0.0016(7) 0.0017(6) -0.0004(7)
C1 0.0106(9) 0.0149(11) 0.0091(9) -0.0023(8) 0.0039(7) 0.0016(8)
C2 0.0149(10) 0.0135(10) 0.0141(10) -0.0012(8) 0.0058(8) -0.0007(8)
C3 0.0116(10) 0.0186(12) 0.0181(11) -0.0065(9) 0.0043(8) -0.0029(8)
C4 0.0141(10) 0.0263(13) 0.0110(9) -0.0029(9) 0.0002(8) 0.0028(9)
C5 0.0196(11) 0.0206(12) 0.0126(10) 0.0048(9) 0.0041(9) 0.0046(9)
C6 0.0142(10) 0.0127(11) 0.0146(10) -0.0003(8) 0.0050(8) -0.0003(8)
S1S 0.0204(3) 0.0322(4) 0.0296(3) 0.0092(3) 0.0115(3) -0.0038(3)
O1S 0.0247(9) 0.0357(11) 0.0326(10) -0.0120(9) 0.0185(8) -0.0106(9)
C1S 0.0421(18) 0.0323(18) 0.094(3) -0.0091(18) 0.053(2) -0.0038(15)
C2S 0.0314(14) 0.0309(16) 0.0406(16) -0.0135(13) 0.0200(13) -0.0102(12)

loop_
_atom_type_symbol
_atom_type_description
_atom_type_scat_dispersion_real
_atom_type_scat_dispersion_imag
_atom_type_scat_source
C C 0.0033 0.0016 'International Tables Vol C Tables 4.2.6.8 and 6.1.1.4'
H H 0.0000 0.0000 'International Tables Vol C Tables 4.2.6.8 and 6.1.1.4'
N N 0.0061 0.0033 'International Tables Vol C Tables 4.2.6.8 and 6.1.1.4'
O O 0.0106 0.0060 'International Tables Vol C Tables 4.2.6.8 and 6.1.1.4'
S S 0.1246 0.1234 'International Tables Vol C Tables 4.2.6.8 and 6.1.1.4'
Pd Pd -0.9988 1.0072 'International Tables Vol C Tables 4.2.6.8 and 6.1.1.4'
Cl Cl 0.1484 0.1585 'International Tables Vol C Tables 4.2.6.8 and 6.1.1.4'

loop_
_geom_angle_atom_site_label_1
_geom_angle_atom_site_label_2
_geom_angle_atom_site_label_3
_geom_angle
_geom_angle_site_symmetry_1
_geom_angle_site_symmetry_3
N1 Pd1 N1 180.00(9) . 3
N1 Pd1 Cl1 89.68(5) . .
N1 Pd1 Cl1 90.32(5) 3 .
N1 Pd1 Cl1 90.32(5) . 3
N1 Pd1 Cl1 89.68(5) 3 3
Cl1 Pd1 Cl1 180.00(3) . 3
C1 N1 Pd1 114.77(13) . .
C1 N1 H1NB 107.3 . .
Pd1 N1 H1NB 111.8 . .
C1 N1 H1NA 109.0 . .
Pd1 N1 H1NA 107.4 . .
H1NB N1 H1NA 106.1 . .
C2 C1 C6 120.92(19) . .
C2 C1 N1 120.39(19) . .
C6 C1 N1 118.69(19) . .
C1 C2 C3 119.5(2) . .
C1 C2 H2A 120.2 . .
C3 C2 H2A 120.2 . .
C4 C3 C2 119.7(2) . .
C4 C3 H3A 120.1 . .
C2 C3 H3A 120.1 . .
C3 C4 C5 120.3(2) . .
C3 C4 H4A 119.8 . .
C5 C4 H4A 119.8 . .
C6 C5 C4 120.0(2) . .
C6 C5 H5A 120.0 . .
C4 C5 H5A 120.0 . .
C1 C6 C5 119.4(2) . .
C1 C6 H6A 120.3 . .
C5 C6 H6A 120.3 . .
O1S S1S C2S 107.87(13) . .
O1S S1S C1S 105.04(15) . .
C2S S1S C1S 95.97(15) . .
S1S C1S H1SA 109.5 . .
S1S C1S H1SB 109.5 . .
H1SA C1S H1SB 109.5 . .
S1S C1S H1SC 109.5 . .
H1SA C1S H1SC 109.5 . .
H1SB C1S H1SC 109.5 . .
S1S C2S H2SA 109.5 . .
S1S C2S H2SB 109.5 . .
H2SA C2S H2SB 109.5 . .
S1S C2S H2SC 109.5 . .
H2SA C2S H2SC 109.5 . .
H2SB C2S H2SC 109.5 . .

loop_
_geom_bond_atom_site_label_1
_geom_bond_atom_site_label_2
_geom_bond_distance
_geom_bond_site_symmetry_2
Pd1 N1 2.0528(17) .
Pd1 N1 2.0528(17) 3
Pd1 Cl1 2.3037(5) .
Pd1 Cl1 2.3037(5) 3
N1 C1 1.447(2) .
N1 H1NB 0.8644 .
N1 H1NA 0.8397 .
C1 C2 1.389(3) .
C1 C6 1.389(3) .
C2 C3 1.395(3) .
C2 H2A 0.9500 .
C3 C4 1.388(4) .
C3 H3A 0.9500 .
C4 C5 1.394(4) .
C4 H4A 0.9500 .
C5 C6 1.390(3) .
C5 H5A 0.9500 .
C6 H6A 0.9500 .
S1S O1S 1.5014(19) .
S1S C2S 1.788(3) .
S1S C1S 1.792(3) .
C1S H1SA 0.9800 .
C1S H1SB 0.9800 .
C1S H1SC 0.9800 .
C2S H2SA 0.9800 .
C2S H2SB 0.9800 .
C2S H2SC 0.9800 .

loop_
_geom_torsion_atom_site_label_1
_geom_torsion_atom_site_label_2
_geom_torsion_atom_site_label_3
_geom_torsion_atom_site_label_4
_geom_torsion
_geom_torsion_site_symmetry_1
Cl1 Pd1 N1 C1 109.91(14) .
Cl1 Pd1 N1 C1 -70.09(14) 3
Pd1 N1 C1 C2 101.1(2) .
Pd1 N1 C1 C6 -78.3(2) .
C6 C1 C2 C3 -1.5(3) .
N1 C1 C2 C3 179.1(2) .
C1 C2 C3 C4 0.3(3) .
C2 C3 C4 C5 1.1(4) .
C3 C4 C5 C6 -1.3(4) .
C2 C1 C6 C5 1.4(3) .
N1 C1 C6 C5 -179.2(2) .
C4 C5 C6 C1 0.0(3) .
